data_7102405
loop_
_publ_author_name
'Zhdankin, Viktor V'
'Litvinov, Dmitry N'
'Koposov, Alexey Y'
'Luu, Thanh'
'Ferguson, Michael J'
'McDonald, Robert'
'Tykwinski, Rik R'

_publ_section_title
;
 Preparation and structure of 2-iodoxybenzoate esters: soluble and
 stable periodinane oxidizing reagents.
;
_journal_issue 1
_journal_name_full 'Chemical communications (Cambridge, England)'
_journal_page_first 106
_journal_page_last 107
_journal_paper_doi 10.1039/b312961f
_journal_year 2004
_chemical_formula_sum 'C11 H13 I O4'
_chemical_formula_weight 336.11
_chemical_name_systematic
;
?
;
_space_group_IT_number 2
_symmetry_cell_setting triclinic
_symmetry_space_group_name_Hall '-P 1'
_symmetry_space_group_name_H-M 'P -1'
_atom_sites_solution_hydrogens geom
_atom_sites_solution_primary direct
_atom_sites_solution_secondary difmap
_audit_creation_method 'manual editing of SHELXL template'
_cell_angle_alpha 83.3624(17)
_cell_angle_beta 62.3591(16)
_cell_angle_gamma 89.6303(17)
_cell_formula_units_Z 4
_cell_length_a 10.8981(9)
_cell_length_b 11.3827(10)
_cell_length_c 11.5247(10)
_cell_measurement_reflns_used 5212
_cell_measurement_temperature 193(2)
_cell_measurement_theta_max 26.351
_cell_measurement_theta_min 2.526
_cell_volume 1256.18(19)
_computing_cell_refinement 'Bruker SAINT (Bruker, 1997)'
_computing_data_collection 'Bruker SMART (Bruker, 1997)'
_computing_data_reduction 'Bruker SAINT (Bruker, 1997)'
_computing_molecular_graphics 'Bruker SHELXTL (Bruker, 1997)'
_computing_publication_material 'Bruker SHELXTL (Bruker, 1997)'
_computing_structure_refinement 'SHELXL-97 (Sheldrick, 1997)'
_computing_structure_solution 'DIRDIF-96 (Beurskens et al., 1996)'
_diffrn_ambient_temperature 193(2)
_diffrn_detector_area_resol_mean 8.192
_diffrn_measured_fraction_theta_full 0.983
_diffrn_measured_fraction_theta_max 0.983
_diffrn_measurement_device_type 'Bruker PLATFORM diffractometer/SMART 1000 CCD area detector'
_diffrn_measurement_method '\w scans'
_diffrn_radiation_monochromator graphite
_diffrn_radiation_source 'fine-focus sealed tube'
_diffrn_radiation_type MoK\a
_diffrn_radiation_wavelength 0.71073
_diffrn_reflns_av_R_equivalents 0.0198
_diffrn_reflns_av_sigmaI/netI 0.0336
_diffrn_reflns_limit_h_max 13
_diffrn_reflns_limit_h_min -13
_diffrn_reflns_limit_k_max 14
_diffrn_reflns_limit_k_min -13
_diffrn_reflns_limit_l_max 11
_diffrn_reflns_limit_l_min -14
_diffrn_reflns_number 7149
_diffrn_reflns_theta_full 26.37
_diffrn_reflns_theta_max 26.37
_diffrn_reflns_theta_min 1.80
_diffrn_standards_decay_% 0
_diffrn_standards_interval_time 0
_diffrn_standards_number 0
_exptl_absorpt_coefficient_mu 2.546
_exptl_absorpt_correction_T_max 0.8419
_exptl_absorpt_correction_T_min 0.3872
_exptl_absorpt_correction_type integration
_exptl_absorpt_process_details 'Bruker SHELXTL (Bruker, 1997)'
_exptl_crystal_colour colorless
_exptl_crystal_density_diffrn 1.777
_exptl_crystal_density_meas 0
_exptl_crystal_density_method 'not measured'
_exptl_crystal_description prism
_exptl_crystal_F_000 656
_exptl_crystal_size_max 0.46
_exptl_crystal_size_mid 0.16
_exptl_crystal_size_min 0.07
_refine_diff_density_max 1.911
_refine_diff_density_min -1.099
_refine_diff_density_rms 0.149
_refine_ls_extinction_method none
_refine_ls_goodness_of_fit_ref 1.032
_refine_ls_hydrogen_treatment constr
_refine_ls_matrix_type full
_refine_ls_number_parameters 289
_refine_ls_number_reflns 5063
_refine_ls_number_restraints 0
_refine_ls_restrained_S_all 1.032
_refine_ls_R_factor_all 0.0384
_refine_ls_R_factor_gt 0.0324
_refine_ls_shift/su_max 0.001
_refine_ls_shift/su_mean 0.000
_refine_ls_structure_factor_coef Fsqd
_refine_ls_weighting_details 'calc w=1/[\s^2^(Fo^2^)+(0.0603P)^2^+0.0000P] where P=(Fo^2^+2Fc^2^)/3'
_refine_ls_weighting_scheme calc
_refine_ls_wR_factor_gt 0.0843
_refine_ls_wR_factor_ref 0.0880
_reflns_number_gt 4375
_reflns_number_total 5063
_reflns_threshold_expression I>2\s(I)
_cod_data_source_file b312961f.txt
_cod_data_source_block compound(4d)
_cod_depositor_comments
;
The following automatic conversions were performed:
'_symmetry_cell_setting' value 'Triclinic' changed to 'triclinic'
according to '/home/saulius/struct/CIF-dictionaries/cif_core.dic'
dictionary named 'cif_core.dic' version 2.4.1 from 2010-06-29.

Automatic conversion script
Id: cif_fix_enum 1527 2010-12-29 10:47:43Z saulius 
;
_cod_original_sg_symbol_H-M P-1
_cod_database_code 7102405

loop_
_symmetry_equiv_pos_as_xyz
'x, y, z'
'-x, -y, -z'

loop_
_atom_site_label
_atom_site_type_symbol
_atom_site_fract_x
_atom_site_fract_y
_atom_site_fract_z
_atom_site_U_iso_or_equiv
_atom_site_adp_type
_atom_site_occupancy
_atom_site_symmetry_multiplicity
_atom_site_calc_flag
_atom_site_refinement_flags
I1 I 0.17368(2) 0.458645(18) 0.40297(2) 0.02079(8) Uani 1 1 d .
I2 I -0.07062(2) 0.280638(19) 0.76031(2) 0.02585(9) Uani 1 1 d .
O11 O 0.1420(3) 0.3127(2) 0.4944(3) 0.0300(6) Uani 1 1 d .
O12 O 0.0235(2) 0.4676(2) 0.3740(3) 0.0267(5) Uani 1 1 d .
O13 O 0.4351(3) 0.4508(3) 0.3679(3) 0.0334(6) Uani 1 1 d .
O14 O 0.6383(2) 0.3941(2) 0.2106(3) 0.0324(6) Uani 1 1 d .
O21 O -0.2085(3) 0.3164(2) 0.7182(3) 0.0362(7) Uani 1 1 d .
O22 O -0.1632(3) 0.2496(3) 0.9356(3) 0.0429(7) Uani 1 1 d .
O23 O 0.1428(3) 0.1831(2) 0.7820(3) 0.0373(7) Uani 1 1 d .
O24 O 0.2448(3) 0.0078(2) 0.7465(3) 0.0418(7) Uani 1 1 d .
C10 C 0.3057(3) 0.4075(3) 0.2135(3) 0.0222(7) Uani 1 1 d .
C11 C 0.2456(3) 0.3888(3) 0.1339(4) 0.0269(8) Uani 1 1 d .
H11 H 0.1509 0.4037 0.1610 0.032 Uiso 1 1 calc R
C12 C 0.3266(4) 0.3480(3) 0.0141(4) 0.0306(8) Uani 1 1 d .
H12 H 0.2870 0.3342 -0.0416 0.037 Uiso 1 1 calc R
C13 C 0.4648(4) 0.3273(3) -0.0253(4) 0.0295(8) Uani 1 1 d .
H13 H 0.5190 0.2986 -0.1075 0.035 Uiso 1 1 calc R
C14 C 0.5247(3) 0.3476(3) 0.0528(4) 0.0253(7) Uani 1 1 d .
H14 H 0.6200 0.3343 0.0241 0.030 Uiso 1 1 calc R
C15 C 0.4442(3) 0.3882(3) 0.1752(3) 0.0216(7) Uani 1 1 d .
C16 C 0.5041(3) 0.4138(3) 0.2630(4) 0.0272(8) Uani 1 1 d .
C17 C 0.7216(4) 0.4106(4) 0.2799(4) 0.0355(9) Uani 1 1 d .
C1A C 0.7260(5) 0.5378(4) 0.3016(5) 0.0471(11) Uani 1 1 d .
H1AA H 0.6335 0.5580 0.3658 0.057 Uiso 1 1 calc R
H1AB H 0.7552 0.5889 0.2178 0.057 Uiso 1 1 calc R
H1AC H 0.7921 0.5494 0.3353 0.057 Uiso 1 1 calc R
C1B C 0.6651(5) 0.3271(4) 0.4057(5) 0.0442(11) Uani 1 1 d .
H1BA H 0.5737 0.3512 0.4679 0.053 Uiso 1 1 calc R
H1BB H 0.7283 0.3290 0.4445 0.053 Uiso 1 1 calc R
H1BC H 0.6565 0.2466 0.3871 0.053 Uiso 1 1 calc R
C1C C 0.8655(4) 0.3790(6) 0.1792(5) 0.0571(14) Uani 1 1 d .
H1CA H 0.8625 0.2958 0.1656 0.069 Uiso 1 1 calc R
H1CB H 0.9321 0.3910 0.2122 0.069 Uiso 1 1 calc R
H1CC H 0.8941 0.4297 0.0953 0.069 Uiso 1 1 calc R
C20 C -0.0547(4) 0.1052(3) 0.7099(4) 0.0291(8) Uani 1 1 d .
C21 C -0.1537(4) 0.0634(4) 0.6803(4) 0.0391(10) Uani 1 1 d .
H21 H -0.2240 0.1125 0.6789 0.047 Uiso 1 1 calc R
C22 C -0.1481(5) -0.0541(4) 0.6522(5) 0.0476(11) Uani 1 1 d .
H22 H -0.2163 -0.0851 0.6327 0.057 Uiso 1 1 calc R
C23 C -0.0460(5) -0.1242(4) 0.6525(5) 0.0458(11) Uani 1 1 d .
H23 H -0.0429 -0.2030 0.6321 0.055 Uiso 1 1 calc R
C24 C 0.0531(5) -0.0809(4) 0.6823(5) 0.0409(10) Uani 1 1 d .
H24 H 0.1243 -0.1300 0.6815 0.049 Uiso 1 1 calc R
C25 C 0.0489(4) 0.0340(3) 0.7134(4) 0.0330(8) Uani 1 1 d .
C26 C 0.1507(4) 0.0834(3) 0.7506(4) 0.0331(9) Uani 1 1 d .
C27 C 0.3476(5) 0.0346(4) 0.7926(5) 0.0438(10) Uani 1 1 d .
C2A C 0.4395(5) 0.1410(4) 0.7068(6) 0.0579(14) Uani 1 1 d .
H2AA H 0.3847 0.2115 0.7216 0.069 Uiso 1 1 calc R
H2AB H 0.4787 0.1286 0.6138 0.069 Uiso 1 1 calc R
H2AC H 0.5148 0.1521 0.7291 0.069 Uiso 1 1 calc R
C2B C 0.2706(6) 0.0496(5) 0.9372(6) 0.0600(14) Uani 1 1 d .
H2BA H 0.2188 0.1217 0.9481 0.072 Uiso 1 1 calc R
H2BB H 0.3371 0.0559 0.9716 0.072 Uiso 1 1 calc R
H2BC H 0.2060 -0.0191 0.9858 0.072 Uiso 1 1 calc R
C2C C 0.4301(6) -0.0761(5) 0.7716(7) 0.0641(16) Uani 1 1 d .
H2CA H 0.3689 -0.1444 0.8281 0.077 Uiso 1 1 calc R
H2CB H 0.5053 -0.0658 0.7942 0.077 Uiso 1 1 calc R
H2CC H 0.4694 -0.0894 0.6789 0.077 Uiso 1 1 calc R

loop_
_atom_site_aniso_label
_atom_site_aniso_U_11
_atom_site_aniso_U_22
_atom_site_aniso_U_33
_atom_site_aniso_U_23
_atom_site_aniso_U_13
_atom_site_aniso_U_12
I1 0.01577(12) 0.02756(13) 0.01741(14) -0.00573(9) -0.00574(10) 0.00086(8)
I2 0.02162(13) 0.02858(14) 0.02239(15) -0.00415(10) -0.00593(11) 0.00300(9)
O11 0.0329(13) 0.0274(13) 0.0230(14) 0.0009(11) -0.0083(11) 0.0006(10)
O12 0.0166(11) 0.0393(14) 0.0254(14) -0.0101(11) -0.0097(10) 0.0031(10)
O13 0.0226(12) 0.0555(17) 0.0270(15) -0.0194(13) -0.0126(12) 0.0099(12)
O14 0.0208(12) 0.0491(16) 0.0352(16) -0.0182(13) -0.0167(12) 0.0110(11)
O21 0.0227(13) 0.0392(15) 0.0432(18) 0.0009(13) -0.0139(13) 0.0015(11)
O22 0.0422(16) 0.0511(17) 0.0195(15) -0.0070(13) -0.0007(13) 0.0106(13)
O23 0.0382(15) 0.0305(14) 0.0485(19) -0.0099(13) -0.0238(14) 0.0068(11)
O24 0.0422(16) 0.0335(15) 0.058(2) -0.0115(14) -0.0293(16) 0.0089(12)
C10 0.0164(15) 0.0276(17) 0.0179(17) -0.0060(14) -0.0033(14) 0.0006(13)
C11 0.0171(16) 0.041(2) 0.0224(19) -0.0049(16) -0.0087(14) -0.0002(14)
C12 0.0268(18) 0.043(2) 0.025(2) -0.0068(17) -0.0138(16) -0.0014(16)
C13 0.0286(18) 0.0335(19) 0.0196(19) -0.0079(15) -0.0045(16) 0.0026(15)
C14 0.0190(15) 0.0286(17) 0.0248(19) -0.0077(15) -0.0063(15) 0.0037(13)
C15 0.0187(15) 0.0234(16) 0.0196(18) -0.0029(13) -0.0063(14) -0.0003(12)
C16 0.0213(17) 0.0301(18) 0.031(2) -0.0075(16) -0.0120(16) 0.0033(14)
C17 0.031(2) 0.048(2) 0.035(2) -0.0081(19) -0.0202(18) 0.0023(17)
C1A 0.050(3) 0.055(3) 0.044(3) -0.002(2) -0.029(2) -0.013(2)
C1B 0.041(2) 0.048(2) 0.048(3) -0.006(2) -0.025(2) 0.0049(19)
C1C 0.027(2) 0.101(4) 0.051(3) -0.019(3) -0.023(2) 0.013(2)
C20 0.0283(18) 0.0306(19) 0.025(2) -0.0038(15) -0.0089(16) -0.0023(15)
C21 0.031(2) 0.047(2) 0.035(2) -0.0061(19) -0.0112(18) -0.0025(17)
C22 0.046(2) 0.053(3) 0.043(3) -0.004(2) -0.020(2) -0.017(2)
C23 0.059(3) 0.031(2) 0.046(3) -0.0069(19) -0.024(2) -0.009(2)
C24 0.046(2) 0.032(2) 0.042(3) -0.0086(18) -0.018(2) 0.0035(17)
C25 0.0332(19) 0.0319(19) 0.031(2) -0.0033(16) -0.0128(17) -0.0012(15)
C26 0.037(2) 0.030(2) 0.032(2) -0.0041(17) -0.0155(18) 0.0018(16)
C27 0.047(2) 0.037(2) 0.055(3) -0.002(2) -0.031(2) 0.0011(18)
C2A 0.042(3) 0.053(3) 0.075(4) 0.001(3) -0.026(3) -0.003(2)
C2B 0.080(4) 0.052(3) 0.059(4) 0.004(3) -0.043(3) -0.004(3)
C2C 0.066(3) 0.048(3) 0.102(5) -0.011(3) -0.059(4) 0.015(2)

loop_
_atom_type_symbol
_atom_type_description
_atom_type_scat_dispersion_real
_atom_type_scat_dispersion_imag
_atom_type_scat_source
C C 0.0033 0.0016 'International Tables Vol C Tables 4.2.6.8 and 6.1.1.4'
H H 0.0000 0.0000 'International Tables Vol C Tables 4.2.6.8 and 6.1.1.4'
O O 0.0106 0.0060 'International Tables Vol C Tables 4.2.6.8 and 6.1.1.4'
I I -0.4742 1.8119 'International Tables Vol C Tables 4.2.6.8 and 6.1.1.4'

loop_
_geom_angle_atom_site_label_1
_geom_angle_atom_site_label_2
_geom_angle_atom_site_label_3
_geom_angle
_geom_angle_site_symmetry_1
_geom_angle_site_symmetry_3
O11 I1 O12 100.73(12) . .
O11 I1 C10 96.63(12) . .
O12 I1 C10 93.64(12) . .
O11 I1 O13 87.23(10) . .
O12 I1 O13 163.10(10) . .
C10 I1 O13 70.48(11) . .
O11 I1 O12 87.36(10) . 2_566
O12 I1 O12 76.86(11) . 2_566
C10 I1 O12 170.26(11) . 2_566
O13 I1 O12 118.72(8) . 2_566
O11 I1 O21 175.93(10) . 2_566
O12 I1 O21 78.67(10) . 2_566
C10 I1 O21 87.43(11) . 2_566
O13 I1 O21 94.41(8) . 2_566
O12 I1 O21 88.58(8) 2_566 2_566
O22 I2 O21 102.04(13) . .
O22 I2 C20 99.69(14) . .
O21 I2 C20 94.80(14) . .
O22 I2 O23 85.84(12) . .
O21 I2 O23 164.87(11) . .
C20 I2 O23 70.97(12) . .
O22 I2 O11 163.55(11) . .
O21 I2 O11 94.40(11) . .
C20 I2 O11 78.20(11) . .
O23 I2 O11 78.03(8) . .
O22 I2 O12 120.62(11) . 2_566
O21 I2 O12 70.23(10) . 2_566
C20 I2 O12 138.79(12) . 2_566
O23 I2 O12 116.98(7) . 2_566
O11 I2 O12 65.55(7) . 2_566
I1 O11 I2 118.01(11) . .
C16 O13 I1 107.0(2) . .
C16 O14 C17 122.5(3) . .
C26 O23 I2 107.6(2) . .
C26 O24 C27 121.5(3) . .
C11 C10 C15 121.8(3) . .
C11 C10 I1 117.3(2) . .
C15 C10 I1 120.9(3) . .
C12 C11 C10 118.6(3) . .
C11 C12 C13 120.5(3) . .
C14 C13 C12 120.9(3) . .
C13 C14 C15 119.6(3) . .
C10 C15 C14 118.7(3) . .
C10 C15 C16 119.3(3) . .
C14 C15 C16 122.0(3) . .
O13 C16 O14 126.0(3) . .
O13 C16 C15 122.1(3) . .
O14 C16 C15 111.9(3) . .
O14 C17 C1B 109.4(3) . .
O14 C17 C1A 110.6(3) . .
C1B C17 C1A 112.8(4) . .
O14 C17 C1C 101.8(3) . .
C1B C17 C1C 112.0(4) . .
C1A C17 C1C 109.6(4) . .
C21 C20 C25 121.7(4) . .
C21 C20 I2 117.4(3) . .
C25 C20 I2 120.8(3) . .
C20 C21 C22 118.2(4) . .
C23 C22 C21 120.9(4) . .
C22 C23 C24 120.3(4) . .
C23 C24 C25 120.3(4) . .
C24 C25 C20 118.6(4) . .
C24 C25 C26 122.3(4) . .
C20 C25 C26 119.1(3) . .
O23 C26 O24 125.7(4) . .
O23 C26 C25 121.5(4) . .
O24 C26 C25 112.7(3) . .
O24 C27 C2A 109.5(4) . .
O24 C27 C2B 108.8(4) . .
C2A C27 C2B 113.7(4) . .
O24 C27 C2C 102.7(4) . .
C2A C27 C2C 110.5(4) . .
C2B C27 C2C 111.0(4) . .

loop_
_geom_bond_atom_site_label_1
_geom_bond_atom_site_label_2
_geom_bond_distance
_geom_bond_site_symmetry_2
I1 O11 1.804(2) .
I1 O12 1.816(2) .
I1 C10 2.132(3) .
I1 O13 2.688(2) .
I1 O12 2.698(2) 2_566
I1 O21 2.710(3) 2_566
I2 O22 1.781(3) .
I2 O21 1.811(3) .
I2 C20 2.127(4) .
I2 O23 2.673(3) .
I2 O11 2.838(3) .
I2 O12 3.021(3) 2_566
O13 C16 1.215(4) .
O14 C16 1.328(4) .
O14 C17 1.485(4) .
O23 C26 1.221(5) .
O24 C26 1.322(5) .
O24 C27 1.492(5) .
C10 C11 1.385(5) .
C10 C15 1.387(5) .
C11 C12 1.383(5) .
C12 C13 1.385(5) .
C13 C14 1.372(5) .
C14 C15 1.404(5) .
C15 C16 1.488(5) .
C17 C1B 1.499(6) .
C17 C1A 1.502(6) .
C17 C1C 1.528(6) .
C20 C21 1.376(5) .
C20 C25 1.398(5) .
C21 C22 1.406(6) .
C22 C23 1.367(7) .
C23 C24 1.384(6) .
C24 C25 1.390(5) .
C25 C26 1.496(5) .
C27 C2A 1.506(6) .
C27 C2B 1.509(7) .
C27 C2C 1.520(6) .

loop_
_geom_torsion_atom_site_label_1
_geom_torsion_atom_site_label_2
_geom_torsion_atom_site_label_3
_geom_torsion_atom_site_label_4
_geom_torsion
_geom_torsion_site_symmetry_1
O12 I1 O11 I2 -73.52(14) .
C10 I1 O11 I2 -168.52(13) .
O13 I1 O11 I2 121.51(12) .
O12 I1 O11 I2 2.57(11) 2_566
O21 I1 O11 I2 7.6(15) 2_566
O22 I2 O11 I1 -118.4(4) .
O21 I2 O11 I1 63.43(15) .
C20 I2 O11 I1 157.42(17) .
O23 I2 O11 I1 -129.81(14) .
O12 I2 O11 I1 -2.52(11) 2_566
O11 I1 O13 C16 93.6(3) .
O12 I1 O13 C16 -25.2(5) .
C10 I1 O13 C16 -4.5(3) .
O12 I1 O13 C16 179.1(2) 2_566
O21 I1 O13 C16 -90.1(3) 2_566
O22 I2 O23 C26 102.8(3) .
O21 I2 O23 C26 -19.4(6) .
C20 I2 O23 C26 1.0(3) .
O11 I2 O23 C26 -80.5(3) .
O12 I2 O23 C26 -134.8(3) 2_566
O11 I1 C10 C11 97.0(3) .
O12 I1 C10 C11 -4.2(3) .
O13 I1 C10 C11 -178.3(3) .
O12 I1 C10 C11 -16.8(8) 2_566
O21 I1 C10 C11 -82.7(3) 2_566
O11 I1 C10 C15 -79.7(3) .
O12 I1 C10 C15 179.0(3) .
O13 I1 C10 C15 4.9(3) .
O12 I1 C10 C15 166.4(5) 2_566
O21 I1 C10 C15 100.5(3) 2_566
C15 C10 C11 C12 1.0(5) .
I1 C10 C11 C12 -175.8(3) .
C10 C11 C12 C13 -0.4(6) .
C11 C12 C13 C14 -0.6(6) .
C12 C13 C14 C15 1.1(6) .
C11 C10 C15 C14 -0.5(5) .
I1 C10 C15 C14 176.1(2) .
C11 C10 C15 C16 177.9(3) .
I1 C10 C15 C16 -5.5(4) .
C13 C14 C15 C10 -0.5(5) .
C13 C14 C15 C16 -178.9(3) .
I1 O13 C16 O14 -178.3(3) .
I1 O13 C16 C15 3.4(4) .
C17 O14 C16 O13 2.9(6) .
C17 O14 C16 C15 -178.7(3) .
C10 C15 C16 O13 0.4(5) .
C14 C15 C16 O13 178.7(4) .
C10 C15 C16 O14 -178.1(3) .
C14 C15 C16 O14 0.3(5) .
C16 O14 C17 C1B 62.1(5) .
C16 O14 C17 C1A -62.8(5) .
C16 O14 C17 C1C -179.2(4) .
O22 I2 C20 C21 94.9(3) .
O21 I2 C20 C21 -8.2(3) .
O23 I2 C20 C21 177.1(3) .
O11 I2 C20 C21 -101.7(3) .
O12 I2 C20 C21 -73.4(3) 2_566
O22 I2 C20 C25 -82.0(3) .
O21 I2 C20 C25 174.9(3) .
O23 I2 C20 C25 0.1(3) .
O11 I2 C20 C25 81.4(3) .
O12 I2 C20 C25 109.7(3) 2_566
C25 C20 C21 C22 -0.5(6) .
I2 C20 C21 C22 -177.4(3) .
C20 C21 C22 C23 -0.9(7) .
C21 C22 C23 C24 0.8(7) .
C22 C23 C24 C25 0.6(7) .
C23 C24 C25 C20 -1.9(6) .
C23 C24 C25 C26 177.9(4) .
C21 C20 C25 C24 1.8(6) .
I2 C20 C25 C24 178.6(3) .
C21 C20 C25 C26 -178.0(4) .
I2 C20 C25 C26 -1.2(5) .
I2 O23 C26 O24 178.8(3) .
I2 O23 C26 C25 -2.0(5) .
C27 O24 C26 O23 5.4(7) .
C27 O24 C26 C25 -173.9(4) .
C24 C25 C26 O23 -177.5(4) .
C20 C25 C26 O23 2.3(6) .
C24 C25 C26 O24 1.9(6) .
C20 C25 C26 O24 -178.3(4) .
C26 O24 C27 C2A -63.5(5) .
C26 O24 C27 C2B 61.4(5) .
C26 O24 C27 C2C 179.1(4) .
